data_1574133
loop_
_publ_author_name
'Xue, Tianjiao'
'Yang, Qing-Song'
'Li, Lei'
'Chang, Xiao-Yong'
'Ding, You-Song'
'Zheng, Zhiping'

_publ_section_title
;
 Supramolecular assemblies of tetravalent terbium complex units:
 syntheses, structure, and materials properties
;
_journal_issue 16
_journal_name_full 'Chemical Science'
_journal_page_first 6805
_journal_page_last 6811
_journal_paper_doi 10.1039/D4SC08731C
_journal_volume 16
_journal_year 2025
_chemical_formula_moiety 'C168 H144 N4 O8 Si8 Tb2, 8(C4 H8 O), 4[C4H8O]'
_chemical_formula_sum 'C208 H224 N4 O18 Si8 Tb2'
_chemical_formula_weight 3610.46
_space_group_crystal_system orthorhombic
_space_group_IT_number 70
_space_group_name_Hall '-F 2uv 2vw'
_space_group_name_H-M_alt 'F d d d :2'
_atom_sites_solution_hydrogens geom
_atom_sites_solution_primary dual
_audit_creation_date 2025-02-13
_audit_creation_method
;
Olex2 1.5
(compiled 2024.02.16 svn.r378c4104 for OlexSys, GUI svn.r6928)
;
_audit_update_record
;
2025-02-14 deposited with the CCDC.	2025-03-07 downloaded from the CCDC.
;
_cell_angle_alpha 90
_cell_angle_beta 90
_cell_angle_gamma 90
_cell_formula_units_Z 8
_cell_length_a 32.2780(17)
_cell_length_b 34.1126(16)
_cell_length_c 39.4068(17)
_cell_measurement_reflns_used 9664
_cell_measurement_temperature 99.9
_cell_measurement_theta_max 27.49
_cell_measurement_theta_min 2.66
_cell_volume 43390(4)
_computing_cell_refinement 'SAINT V8.38A (Bruker, 2018)'
_computing_data_collection 'Apex3 (Bruker 2018)'
_computing_data_reduction 'SAINT V8.38A (Bruker, 2018)'
_computing_molecular_graphics 'Olex2 1.5 (Dolomanov et al., 2009)'
_computing_publication_material 'Olex2 1.5 (Dolomanov et al., 2009)'
_computing_structure_refinement 'XL  (Sheldrick, 2008)'
_computing_structure_solution 'SHELXT  (Sheldrick, 2015)'
_diffrn_ambient_temperature 99.9
_diffrn_detector 'CCD area detector'
_diffrn_detector_area_resol_mean 7.9
_diffrn_detector_type 'Bruker SMART CCD 1K area detector'
_diffrn_measured_fraction_theta_full 0.997
_diffrn_measured_fraction_theta_max 0.995
_diffrn_measurement_device 'three-circle diffractometer'
_diffrn_measurement_device_type 'Bruker SMART CCD 1K area detector'
_diffrn_measurement_method '\w scans'
_diffrn_radiation_monochromator graphite
_diffrn_radiation_probe x-ray
_diffrn_radiation_type MoK\a
_diffrn_radiation_wavelength 0.71073
_diffrn_reflns_av_R_equivalents 0.0544
_diffrn_reflns_av_unetI/netI 0.0230
_diffrn_reflns_Laue_measured_fraction_full 0.997
_diffrn_reflns_Laue_measured_fraction_max 0.995
_diffrn_reflns_limit_h_max 41
_diffrn_reflns_limit_h_min -35
_diffrn_reflns_limit_k_max 44
_diffrn_reflns_limit_k_min -44
_diffrn_reflns_limit_l_max 51
_diffrn_reflns_limit_l_min -51
_diffrn_reflns_number 173686
_diffrn_reflns_point_group_measured_fraction_full 0.997
_diffrn_reflns_point_group_measured_fraction_max 0.995
_diffrn_reflns_theta_full 25.242
_diffrn_reflns_theta_max 27.573
_diffrn_reflns_theta_min 2.388
_diffrn_source 'sealed X-ray tube'
_diffrn_source_current 1.4
_diffrn_source_power 0.07
_diffrn_source_target Mo
_diffrn_source_voltage 50.0
_diffrn_standards_number 0
_exptl_absorpt_coefficient_mu 0.746
_exptl_absorpt_correction_T_max 0.0949
_exptl_absorpt_correction_T_min 0.0629
_exptl_absorpt_correction_type multi-scan
_exptl_absorpt_process_details
;
SADABS-2016/2 (Bruker,2016/2) was used for absorption correction.
wR2(int) was 0.0908 before and 0.0744 after correction.
The Ratio of minimum to maximum transmission is 0.6670.
The \l/2 correction factor is Not present.
;
_exptl_crystal_colour 'clear dark red'
_exptl_crystal_colour_lustre clear
_exptl_crystal_colour_modifier dark
_exptl_crystal_colour_primary red
_exptl_crystal_density_diffrn 1.105
_exptl_crystal_description octahedral
_exptl_crystal_F_000 15088
_exptl_crystal_size_max 0.05
_exptl_crystal_size_mid 0.05
_exptl_crystal_size_min 0.05
_refine_diff_density_max 1.305
_refine_diff_density_min -0.833
_refine_diff_density_rms 0.112
_refine_ls_extinction_method none
_refine_ls_goodness_of_fit_ref 1.142
_refine_ls_hydrogen_treatment constr
_refine_ls_matrix_type full
_refine_ls_number_parameters 654
_refine_ls_number_reflns 12500
_refine_ls_number_restraints 525
_refine_ls_restrained_S_all 1.148
_refine_ls_R_factor_all 0.0609
_refine_ls_R_factor_gt 0.0514
_refine_ls_shift/su_max 0.002
_refine_ls_shift/su_mean 0.000
_refine_ls_structure_factor_coef Fsqd
_refine_ls_weighting_details 'w=1/[\s^2^(Fo^2^)+(0.0777P)^2^+373.6990P] where P=(Fo^2^+2Fc^2^)/3'
_refine_ls_weighting_scheme calc
_refine_ls_wR_factor_gt 0.1505
_refine_ls_wR_factor_ref 0.1600
_reflns_Friedel_coverage 0.000
_reflns_number_gt 10716
_reflns_number_total 12500
_reflns_threshold_expression 'I > 2\s(I)'
_cod_data_source_file d4sc08731c2.cif
_cod_data_source_block 20231003_0930_tbbpa_thf_0m
_cod_depositor_comments 'Adding full bibliography for 1574130--1574134.cif.'
_cod_original_sg_symbol_H-M 'F d d d'
_cod_database_code 1574133
_shelx_shelxl_version_number 2014/7
_shelx_space_group_comment
;
The symmetry employed for this shelxl refinement is uniquely defined
by the following loop, which should always be used as a source of
symmetry information in preference to the above space-group names.
They are only intended as comments.
;
_shelx_estimated_absorpt_t_max 0.964
_shelx_estimated_absorpt_t_min 0.964
_olex2_refinement_description
;
1. Fixed Uiso
 At 1.2 times of:
  All C(H) groups, All C(H,H) groups
2. Restrained distances
 O5-C21 = O5-C45
 1.44 with sigma of 0.02
 O3-C23 = O3-C49
 1.44 with sigma of 0.02
 C23-C47 = C3-C49
 1.53 with sigma of 0.02
 C21-C43 = C11-C45
 1.53 with sigma of 0.02
 C47-C3
 1.54 with sigma of 0.02
 C43-C11
 1.54 with sigma of 0.02
 O6-C25 = O6-C53
 1.44 with sigma of 0.02
 O4-C27 = O4-C57
 1.44 with sigma of 0.02
 C25-C51 = C13-C53
 1.53 with sigma of 0.02
 C55-C7
 1.54 with sigma of 0.02
 C27-C55 = C7-C57
 1.53 with sigma of 0.02
 C51-C13
 1.54 with sigma of 0.02
 O7-C1A = O7-C1D
 1.44 with sigma of 0.02
 C1A-C1B = C1C-C1D
 1.53 with sigma of 0.02
 C1B-C1C
 1.54 with sigma of 0.02
 O3-C47 = O3-C3 = C23-C3 = C47-C49
 2.38 with sigma of 0.04
 O5-C43 = O5-C11 = C21-C11 = C43-C45
 2.38 with sigma of 0.04
 O4-C55 = O4-C7 = C27-C7 = C55-C57
 2.38 with sigma of 0.04
 O6-C51 = O6-C13 = C25-C13 = C51-C53
 2.38 with sigma of 0.04
 O7-C1B = O7-C1C = C1A-C1C = C1B-C1D
 2.38 with sigma of 0.04
 C23-C47 \\sim C47-C3 \\sim C3-C49
 with sigma of 0.02
 O3-C23 \\sim O3-C49
 with sigma of 0.02
 O3-C47 \\sim O3-C3
 with sigma of 0.04
 C47-C49 \\sim C23-C3
 with sigma of 0.04
 C21-C43 \\sim C43-C11 \\sim C11-C45
 with sigma of 0.02
 O5-C21 \\sim O5-C45
 with sigma of 0.02
 O5-C43 \\sim O5-C11
 with sigma of 0.04
 C43-C45 \\sim C21-C11
 with sigma of 0.04
 O6-C25 \\sim O6-C53
 with sigma of 0.02
 O4-C55 \\sim O4-C7
 with sigma of 0.04
 O6-C51 \\sim O6-C13
 with sigma of 0.04
 C55-C57 \\sim C27-C7
 with sigma of 0.04
 C25-C51 \\sim C51-C13 \\sim C13-C53
 with sigma of 0.02
 C27-C55 \\sim C55-C7 \\sim C7-C57
 with sigma of 0.02
 C51-C53 \\sim C25-C13
 with sigma of 0.04
 O4-C27 \\sim O4-C57
 with sigma of 0.02
 C1A-C1B \\sim C1B-C1C \\sim C1C-C1D
 with sigma of 0.02
 O7-C1A \\sim O7-C1D
 with sigma of 0.02
 O7-C1B \\sim O7-C1C
 with sigma of 0.04
 C1B-C1D \\sim C1A-C1C
 with sigma of 0.04
3. Uiso/Uaniso restraints and constraints
O3 \\sim C23 \\sim C47 \\sim C3 \\sim C49: within 2A with sigma of 0.04 and
sigma for terminal atoms of 0.08 within 2A
O4 \\sim C27 \\sim C55 \\sim C7 \\sim C57: within 2A with sigma of 0.04 and
sigma for terminal atoms of 0.08 within 2A
O5 \\sim C21 \\sim C43 \\sim C11 \\sim C45: within 2A with sigma of 0.04 and
sigma for terminal atoms of 0.08 within 2A
O6 \\sim C25 \\sim C51 \\sim C13 \\sim C53: within 2A with sigma of 0.04 and
sigma for terminal atoms of 0.08 within 2A
O7 \\sim C1A \\sim C1B \\sim C1C \\sim C1D: within 2A with sigma of 0.04 and
sigma for terminal atoms of 0.08 within 2A
Uanis(C57) \\sim Ueq, Uanis(O4) \\sim Ueq, Uanis(C27) \\sim Ueq, Uanis(C55)
\\sim Ueq, Uanis(C7) \\sim Ueq, Uanis(C25) \\sim Ueq, Uanis(O6) \\sim Ueq,
Uanis(C53) \\sim Ueq, Uanis(C51) \\sim Ueq, Uanis(C13) \\sim Ueq: with sigma of
0.01 and sigma for terminal atoms of 0.01
Uanis(C23) \\sim Ueq, Uanis(O3) \\sim Ueq, Uanis(C49) \\sim Ueq, Uanis(C47)
\\sim Ueq, Uanis(C3) \\sim Ueq: with sigma of 0.01 and sigma for terminal atoms
of 0.01
Uanis(C43) \\sim Ueq, Uanis(O5) \\sim Ueq, Uanis(C21) \\sim Ueq, Uanis(C45)
\\sim Ueq, Uanis(C11) \\sim Ueq: with sigma of 0.01 and sigma for terminal
atoms of 0.01
Uanis(C1B) \\sim Ueq, Uanis(O7) \\sim Ueq, Uanis(C1A) \\sim Ueq, Uanis(C1D)
\\sim Ueq, Uanis(C1C) \\sim Ueq: with sigma of 0.01 and sigma for terminal
atoms of 0.02
4. Rigid body (RIGU) restrains
 O4, C27, C55, C7, C57
 with sigma for 1-2 distances of 0.004 and sigma for 1-3 distances of 0.004
 O6, C25, C51, C13, C53
 with sigma for 1-2 distances of 0.004 and sigma for 1-3 distances of 0.004
 O3, C23, C47, C3, C49
 with sigma for 1-2 distances of 0.004 and sigma for 1-3 distances of 0.004
 O5, C21, C43, C11, C45
 with sigma for 1-2 distances of 0.004 and sigma for 1-3 distances of 0.004
 O7, C1A, C1B, C1C, C1D
 with sigma for 1-2 distances of 0.004 and sigma for 1-3 distances of 0.004
5. Others
 Fixed Sof: O5(0.5) C21(0.5) H21A(0.5) H21B(0.5) C43(0.5) H43A(0.5) H43B(0.5)
 C11(0.5) H11A(0.5) H11B(0.5) C45(0.5) H45A(0.5) H45B(0.5) O3(0.5) C23(0.5)
 H23A(0.5) H23B(0.5) C47(0.5) H47A(0.5) H47B(0.5) C3(0.5) H3A(0.5) H3B(0.5)
 C49(0.5) H49A(0.5) H49B(0.5) O6(0.5) C25(0.5) H25A(0.5) H25B(0.5) C51(0.5)
 H51A(0.5) H51B(0.5) C13(0.5) H13A(0.5) H13B(0.5) C53(0.5) H53A(0.5) H53B(0.5)
 O4(0.5) C27(0.5) H27A(0.5) H27B(0.5) C55(0.5) H55A(0.5) H55B(0.5) C7(0.5)
 H7A(0.5) H7B(0.5) C57(0.5) H57A(0.5) H57B(0.5) O7(0.5) C1A(0.5) H1AA(0.5)
 H1AB(0.5) C1B(0.5) H1BA(0.5) H1BB(0.5) C1C(0.5) H1CA(0.5) H1CB(0.5) C1D(0.5)
 H1DA(0.5) H1DB(0.5)
6.a Secondary CH2 refined with riding coordinates:
 C22(H22A,H22B), C21(H21A,H21B), C43(H43A,H43B), C11(H11A,H11B), C45(H45A,
 H45B), C23(H23A,H23B), C47(H47A,H47B), C3(H3A,H3B), C49(H49A,H49B), C25(H25A,
 H25B), C51(H51A,H51B), C13(H13A,H13B), C53(H53A,H53B), C27(H27A,H27B),
 C55(H55A,H55B), C7(H7A,H7B), C57(H57A,H57B), C1A(H1AA,H1AB), C1B(H1BA,H1BB),
 C1C(H1CA,H1CB), C1D(H1DA,H1DB)
6.b Aromatic/amide H refined with riding coordinates:
 C4(H4), C60(H60), C10(H10), C12(H12), C16(H16), C20(H20), C26(H26), C28(H28),
 C30(H30), C32(H32), C34(H34), C36(H36), C40(H40), C42(H42), C44(H44), C46(H46),
  C48(H48), C50(H50), C52(H52), C54(H54), C58(H58), C29(H29), C15(H15),
 C31(H31), C2(H2), C33(H33), C17(H17), C35(H35), C9(H9), C37(H37), C19(H19),
 C39(H39), C5(H5), C41(H41)
;
_olex2_submission_special_instructions 'No special instructions were received'

loop_
_space_group_symop_operation_xyz
'x, y, z'
'-x+3/4, -y+3/4, z'
'-x+3/4, y, -z+3/4'
'x, -y+3/4, -z+3/4'
'x, y+1/2, z+1/2'
'-x+3/4, -y+5/4, z+1/2'
'-x+3/4, y+1/2, -z+5/4'
'x, -y+5/4, -z+5/4'
'x+1/2, y, z+1/2'
'-x+5/4, -y+3/4, z+1/2'
'-x+5/4, y, -z+5/4'
'x+1/2, -y+3/4, -z+5/4'
'x+1/2, y+1/2, z'
'-x+5/4, -y+5/4, z'
'-x+5/4, y+1/2, -z+3/4'
'x+1/2, -y+5/4, -z+3/4'
'-x, -y, -z'
'x-3/4, y-3/4, -z'
'x-3/4, -y, z-3/4'
'-x, y-3/4, z-3/4'
'-x, -y+1/2, -z+1/2'
'x-3/4, y-1/4, -z+1/2'
'x-3/4, -y+1/2, z-1/4'
'-x, y-1/4, z-1/4'
'-x+1/2, -y, -z+1/2'
'x-1/4, y-3/4, -z+1/2'
'x-1/4, -y, z-1/4'
'-x+1/2, y-3/4, z-1/4'
'-x+1/2, -y+1/2, -z'
'x-1/4, y-1/4, -z'
'x-1/4, -y+1/2, z-3/4'
'-x+1/2, y-1/4, z-3/4'

loop_
_atom_site_label
_atom_site_type_symbol
_atom_site_fract_x
_atom_site_fract_y
_atom_site_fract_z
_atom_site_U_iso_or_equiv
_atom_site_adp_type
_atom_site_occupancy
_atom_site_site_symmetry_order
_atom_site_calc_flag
_atom_site_refinement_flags_posn
_atom_site_refinement_flags_adp
_atom_site_refinement_flags_occupancy
_atom_site_disorder_assembly
_atom_site_disorder_group
Tb1 Tb 0.53682(2) 0.3750 0.3750 0.02541(9) Uani 1 2 d S T P . .
Si2 Si 0.51179(3) 0.38259(3) 0.46593(2) 0.02740(19) Uani 1 1 d . . . . .
Si1 Si 0.60786(4) 0.29158(3) 0.38077(3) 0.0374(2) Uani 1 1 d . . . . .
O2 O 0.52512(8) 0.38163(7) 0.42646(6) 0.0304(5) Uani 1 1 d . . . . .
O1 O 0.57717(8) 0.32903(7) 0.37946(6) 0.0334(5) Uani 1 1 d . . . . .
N1 N 0.47769(10) 0.42140(9) 0.37121(7) 0.0292(6) Uani 1 1 d . . . . .
C1 C 0.46887(11) 0.41916(10) 0.47266(8) 0.0290(7) Uani 1 1 d . . . . .
C4 C 0.47816(12) 0.45952(11) 0.47293(9) 0.0337(7) Uani 1 1 d . . . . .
H4 H 0.5062 0.4677 0.4709 0.040 Uiso 1 1 calc R U . . .
C6 C 0.55769(12) 0.39801(10) 0.49194(9) 0.0319(7) Uani 1 1 d . . . . .
C60 C 0.41549(11) 0.44746(11) 0.34718(9) 0.0318(7) Uani 1 1 d . . . . .
H60 H 0.3919 0.4435 0.3331 0.038 Uiso 1 1 calc R U . . .
C10 C 0.44419(11) 0.41774(11) 0.35133(9) 0.0314(7) Uani 1 1 d . . . . .
H10 H 0.4400 0.3937 0.3396 0.038 Uiso 1 1 calc R U . . .
C12 C 0.59240(13) 0.41349(11) 0.47629(10) 0.0388(8) Uani 1 1 d . . . . .
H12 H 0.5923 0.4167 0.4523 0.047 Uiso 1 1 calc R U . . .
C14 C 0.42117(11) 0.48314(10) 0.36365(9) 0.0315(7) Uani 1 1 d . . . . .
C16 C 0.42726(12) 0.40877(10) 0.47621(9) 0.0320(7) Uani 1 1 d . . . . .
H16 H 0.4199 0.3818 0.4760 0.038 Uiso 1 1 calc R U . . .
C18 C 0.65462(14) 0.30197(14) 0.35345(11) 0.0456(10) Uani 1 1 d . . . . .
C20 C 0.46929(13) 0.32698(13) 0.50823(11) 0.0415(9) Uani 1 1 d . . . . .
H20 H 0.4624 0.3487 0.5222 0.050 Uiso 1 1 calc R U . . .
C22 C 0.39095(12) 0.51641(11) 0.36045(11) 0.0377(8) Uani 1 1 d . . . . .
H22A H 0.3762 0.5143 0.3385 0.045 Uiso 1 1 calc R U . . .
H22B H 0.4063 0.5415 0.3606 0.045 Uiso 1 1 calc R U . . .
C24 C 0.57981(14) 0.24676(11) 0.36594(11) 0.0409(9) Uani 1 1 d . . . . .
C26 C 0.40631(13) 0.47616(11) 0.48025(10) 0.0380(8) Uani 1 1 d . . . . .
H26 H 0.3852 0.4953 0.4832 0.046 Uiso 1 1 calc R U . . .
C28 C 0.45532(12) 0.48640(11) 0.38479(10) 0.0331(7) Uani 1 1 d . . . . .
H28 H 0.4600 0.5099 0.3971 0.040 Uiso 1 1 calc R U . . .
C30 C 0.39633(12) 0.43662(11) 0.48000(10) 0.0367(8) Uani 1 1 d . . . . .
H30 H 0.3683 0.4286 0.4824 0.044 Uiso 1 1 calc R U . . .
C32 C 0.55881(16) 0.22270(12) 0.38840(11) 0.0478(10) Uani 1 1 d . . . . .
H32 H 0.5614 0.2273 0.4121 0.057 Uiso 1 1 calc R U . . .
C34 C 0.57556(14) 0.23863(12) 0.33097(10) 0.0422(9) Uani 1 1 d . . . . .
H34 H 0.5899 0.2544 0.3149 0.051 Uiso 1 1 calc R U . . .
C36 C 0.48269(12) 0.45534(11) 0.38794(9) 0.0335(7) Uani 1 1 d . . . . .
H36 H 0.5059 0.4582 0.4025 0.040 Uiso 1 1 calc R U . . .
C38 C 0.49361(12) 0.33283(10) 0.47948(9) 0.0329(7) Uani 1 1 d . . . . .
C40 C 0.44729(14) 0.48775(11) 0.47613(10) 0.0385(8) Uani 1 1 d . . . . .
H40 H 0.4542 0.5148 0.4755 0.046 Uiso 1 1 calc R U . . .
C42 C 0.50430(13) 0.30002(11) 0.45972(10) 0.0389(8) Uani 1 1 d . . . . .
H42 H 0.5216 0.3033 0.4405 0.047 Uiso 1 1 calc R U . . .
C44 C 0.66265(16) 0.33967(16) 0.34201(12) 0.0533(11) Uani 1 1 d . . . . .
H44 H 0.6430 0.3598 0.3464 0.064 Uiso 1 1 calc R U . . .
C46 C 0.55874(15) 0.39385(13) 0.52740(10) 0.0445(9) Uani 1 1 d . . . . .
H46 H 0.5355 0.3831 0.5389 0.053 Uiso 1 1 calc R U . . .
C48 C 0.53398(16) 0.19201(15) 0.37720(12) 0.0507(11) Uani 1 1 d . . . . .
H48 H 0.5198 0.1760 0.3932 0.061 Uiso 1 1 calc R U . . .
C50 C 0.55086(15) 0.20800(13) 0.31957(12) 0.0468(10) Uani 1 1 d . . . . .
H50 H 0.5484 0.2030 0.2959 0.056 Uiso 1 1 calc R U . . .
C52 C 0.62746(14) 0.42446(14) 0.49467(13) 0.0496(11) Uani 1 1 d . . . . .
H52 H 0.6511 0.4347 0.4833 0.059 Uiso 1 1 calc R U . . .
C54 C 0.62335(16) 0.31469(14) 0.44886(11) 0.0498(11) Uani 1 1 d . . . . .
H54 H 0.6078 0.3374 0.4430 0.060 Uiso 1 1 calc R U . . .
C56 C 0.62718(15) 0.28438(14) 0.42512(11) 0.0461(10) Uani 1 1 d . . . . .
C58 C 0.62752(15) 0.42029(14) 0.52963(13) 0.0518(12) Uani 1 1 d . . . . .
H58 H 0.6512 0.4278 0.5424 0.062 Uiso 1 1 calc R U . . .
C29 C 0.52988(15) 0.18477(13) 0.34261(13) 0.0497(10) Uani 1 1 d . . . . .
H29 H 0.5127 0.1640 0.3349 0.060 Uiso 1 1 calc R U . . .
C15 C 0.45493(14) 0.28964(14) 0.51678(14) 0.0532(12) Uani 1 1 d . . . . .
H15 H 0.4382 0.2860 0.5364 0.064 Uiso 1 1 calc R U . . .
C31 C 0.59335(17) 0.40534(14) 0.54588(12) 0.0530(12) Uani 1 1 d . . . . .
H31 H 0.5934 0.4028 0.5699 0.064 Uiso 1 1 calc R U . . .
C2 C 0.68417(16) 0.27313(17) 0.34582(14) 0.0597(13) Uani 1 1 d . . . . .
H2 H 0.6793 0.2467 0.3524 0.072 Uiso 1 1 calc R U . . .
C33 C 0.46527(16) 0.25779(14) 0.49649(15) 0.0573(13) Uani 1 1 d . . . . .
H33 H 0.4554 0.2324 0.5022 0.069 Uiso 1 1 calc R U . . .
C17 C 0.48986(17) 0.26285(12) 0.46798(13) 0.0520(11) Uani 1 1 d . . . . .
H17 H 0.4968 0.2410 0.4542 0.062 Uiso 1 1 calc R U . . .
C35 C 0.69880(18) 0.3488(2) 0.32427(14) 0.0661(14) Uani 1 1 d . . . . .
H35 H 0.7035 0.3749 0.3168 0.079 Uiso 1 1 calc R U . . .
C9 C 0.72745(18) 0.3204(2) 0.31762(16) 0.0714(16) Uani 1 1 d . . . . .
H9 H 0.7520 0.3266 0.3054 0.086 Uiso 1 1 calc R U . . .
C37 C 0.6496(2) 0.25128(16) 0.43469(14) 0.0687(16) Uani 1 1 d . . . . .
H37 H 0.6525 0.2302 0.4191 0.082 Uiso 1 1 calc R U . . .
C19 C 0.72062(17) 0.2828(2) 0.32864(16) 0.0693(16) Uani 1 1 d . . . . .
H19 H 0.7409 0.2631 0.3245 0.083 Uiso 1 1 calc R U . . .
C39 C 0.6416(2) 0.31256(17) 0.48064(13) 0.0700(16) Uani 1 1 d . . . . .
H39 H 0.6386 0.3335 0.4963 0.084 Uiso 1 1 calc R U . . .
C5 C 0.6679(3) 0.24845(19) 0.46637(16) 0.087(2) Uani 1 1 d . . . . .
H5 H 0.6828 0.2255 0.4724 0.104 Uiso 1 1 calc R U . . .
C41 C 0.6643(3) 0.2793(2) 0.48937(15) 0.087(2) Uani 1 1 d . . . . .
H41 H 0.6774 0.2777 0.5109 0.105 Uiso 1 1 calc R U . . .
O5 O 0.5688(3) 0.2763(3) 0.5410(3) 0.102(3) Uani 0.5 1 d D U P A -1
C21 C 0.5726(5) 0.2385(4) 0.5236(4) 0.102(4) Uani 0.5 1 d D U P A -1
H21A H 0.5846 0.2427 0.5008 0.123 Uiso 0.5 1 calc R U P A -1
H21B H 0.5448 0.2268 0.5207 0.123 Uiso 0.5 1 calc R U P A -1
C43 C 0.5992(6) 0.2113(5) 0.5429(4) 0.112(4) Uani 0.5 1 d D U P A -1
H43A H 0.6274 0.2098 0.5330 0.135 Uiso 0.5 1 calc R U P A -1
H43B H 0.5871 0.1846 0.5437 0.135 Uiso 0.5 1 calc R U P A -1
C11 C 0.5997(6) 0.2297(5) 0.5768(4) 0.111(4) Uani 0.5 1 d D U P A -1
H11A H 0.5914 0.2108 0.5946 0.133 Uiso 0.5 1 calc R U P A -1
H11B H 0.6276 0.2401 0.5822 0.133 Uiso 0.5 1 calc R U P A -1
C45 C 0.5703(4) 0.2606(4) 0.5738(3) 0.085(3) Uani 0.5 1 d D U P A -1
H45A H 0.5426 0.2506 0.5800 0.103 Uiso 0.5 1 calc R U P A -1
H45B H 0.5776 0.2817 0.5900 0.103 Uiso 0.5 1 calc R U P A -1
O3 O 0.6656(3) 0.1468(3) 0.3333(2) 0.065(2) Uani 0.5 1 d D U P B -1
C23 C 0.6469(4) 0.1507(3) 0.3656(3) 0.063(3) Uani 0.5 1 d D U P B -1
H23A H 0.6300 0.1749 0.3664 0.076 Uiso 0.5 1 calc R U P B -1
H23B H 0.6684 0.1524 0.3834 0.076 Uiso 0.5 1 calc R U P B -1
C47 C 0.6195(4) 0.1148(3) 0.3717(2) 0.063(3) Uani 0.5 1 d D U P B -1
H47A H 0.5954 0.1213 0.3862 0.076 Uiso 0.5 1 calc R U P B -1
H47B H 0.6353 0.0931 0.3822 0.076 Uiso 0.5 1 calc R U P B -1
C3 C 0.6059(4) 0.1044(4) 0.3355(3) 0.068(3) Uani 0.5 1 d D U P B -1
H3A H 0.6108 0.0763 0.3305 0.082 Uiso 0.5 1 calc R U P B -1
H3B H 0.5763 0.1105 0.3319 0.082 Uiso 0.5 1 calc R U P B -1
C49 C 0.6335(3) 0.1306(4) 0.3136(3) 0.060(3) Uani 0.5 1 d D U P B -1
H49A H 0.6456 0.1149 0.2949 0.072 Uiso 0.5 1 calc R U P B -1
H49B H 0.6167 0.1519 0.3035 0.072 Uiso 0.5 1 calc R U P B -1
O6 O 0.5395(3) 0.3608(3) 0.6201(2) 0.078(2) Uani 0.5 1 d D U P C -2
C25 C 0.5136(5) 0.3288(5) 0.6184(5) 0.109(4) Uani 0.5 1 d D U P C -2
H25A H 0.5202 0.3118 0.5987 0.131 Uiso 0.5 1 calc R U P C -2
H25B H 0.4841 0.3366 0.6174 0.131 Uiso 0.5 1 calc R U P C -2
C51 C 0.5245(9) 0.3087(6) 0.6523(6) 0.175(7) Uani 0.5 1 d D U P C -2
H51A H 0.5357 0.2821 0.6482 0.211 Uiso 0.5 1 calc R U P C -2
H51B H 0.4994 0.3064 0.6667 0.211 Uiso 0.5 1 calc R U P C -2
C13 C 0.5576(8) 0.3347(7) 0.6704(5) 0.162(6) Uani 0.5 1 d D U P C -2
H13A H 0.5838 0.3200 0.6735 0.194 Uiso 0.5 1 calc R U P C -2
H13B H 0.5475 0.3434 0.6929 0.194 Uiso 0.5 1 calc R U P C -2
C53 C 0.5640(6) 0.3705(5) 0.6462(4) 0.112(5) Uani 0.5 1 d D U P C -2
H53A H 0.5550 0.3953 0.6570 0.134 Uiso 0.5 1 calc R U P C -2
H53B H 0.5933 0.3729 0.6391 0.134 Uiso 0.5 1 calc R U P C -2
O4 O 0.4952(5) 0.1501(4) 0.4702(4) 0.145(4) Uani 0.5 1 d D U P D 1
C27 C 0.4766(6) 0.1125(6) 0.4734(7) 0.147(6) Uani 0.5 1 d D U P D 1
H27A H 0.4496 0.1112 0.4616 0.176 Uiso 0.5 1 calc R U P D 1
H27B H 0.4728 0.1051 0.4975 0.176 Uiso 0.5 1 calc R U P D 1
C55 C 0.5092(6) 0.0873(5) 0.4561(6) 0.143(6) Uani 0.5 1 d D U P D 1
H55A H 0.5136 0.0627 0.4689 0.171 Uiso 0.5 1 calc R U P D 1
H55B H 0.5004 0.0805 0.4328 0.171 Uiso 0.5 1 calc R U P D 1
C7 C 0.5486(6) 0.1112(6) 0.4553(6) 0.141(6) Uani 0.5 1 d D U P D 1
H7A H 0.5586 0.1138 0.4316 0.169 Uiso 0.5 1 calc R U P D 1
H7B H 0.5704 0.0982 0.4688 0.169 Uiso 0.5 1 calc R U P D 1
C57 C 0.5392(6) 0.1513(5) 0.4699(6) 0.132(5) Uani 0.5 1 d D U P D 1
H57A H 0.5507 0.1543 0.4931 0.158 Uiso 0.5 1 calc R U P D 1
H57B H 0.5498 0.1726 0.4552 0.158 Uiso 0.5 1 calc R U P D 1
O7 O 0.7803(6) 0.3258(6) 0.4041(4) 0.179(6) Uani 0.5 1 d D U P . .
C1A C 0.7956(8) 0.3399(6) 0.4367(5) 0.154(6) Uani 0.5 1 d D U P . .
H1AA H 0.7782 0.3616 0.4453 0.185 Uiso 0.5 1 calc R U P . .
H1AB H 0.8246 0.3492 0.4347 0.185 Uiso 0.5 1 calc R U P . .
C1B C 0.7931(8) 0.3045(6) 0.4603(4) 0.151(6) Uani 0.5 1 d D U P . .
H1BA H 0.8192 0.3011 0.4732 0.181 Uiso 0.5 1 calc R U P . .
H1BB H 0.7698 0.3071 0.4764 0.181 Uiso 0.5 1 calc R U P . .
C1C C 0.7862(8) 0.2703(5) 0.4361(6) 0.166(7) Uani 0.5 1 d D U P . .
H1CA H 0.7740 0.2470 0.4471 0.200 Uiso 0.5 1 calc R U P . .
H1CB H 0.8111 0.2631 0.4228 0.200 Uiso 0.5 1 calc R U P . .
C1D C 0.7543(7) 0.2950(7) 0.4155(6) 0.164(7) Uani 0.5 1 d D U P . .
H1DA H 0.7424 0.2799 0.3964 0.197 Uiso 0.5 1 calc R U P . .
H1DB H 0.7316 0.3049 0.4302 0.197 Uiso 0.5 1 calc R U P . .

loop_
_atom_site_aniso_label
_atom_site_aniso_U_11
_atom_site_aniso_U_22
_atom_site_aniso_U_33
_atom_site_aniso_U_23
_atom_site_aniso_U_13
_atom_site_aniso_U_12
Tb1 0.02993(13) 0.02342(12) 0.02288(12) -0.00331(7) 0.000 0.000
Si2 0.0336(5) 0.0259(4) 0.0227(4) -0.0020(3) -0.0008(3) 0.0001(4)
Si1 0.0447(6) 0.0322(5) 0.0355(5) -0.0076(4) -0.0063(4) 0.0118(4)
O2 0.0359(13) 0.0302(12) 0.0250(11) -0.0028(9) -0.0008(10) 0.0014(10)
O1 0.0370(14) 0.0289(12) 0.0344(13) -0.0037(10) -0.0004(10) 0.0073(10)
N1 0.0325(15) 0.0295(14) 0.0254(13) -0.0024(11) -0.0014(11) 0.0013(12)
C1 0.0365(18) 0.0270(16) 0.0236(15) -0.0015(12) -0.0013(13) 0.0006(13)
C4 0.0382(19) 0.0305(17) 0.0323(17) -0.0032(14) -0.0020(14) -0.0018(14)
C6 0.0397(19) 0.0256(15) 0.0305(17) -0.0054(13) -0.0044(14) 0.0027(14)
C60 0.0322(17) 0.0348(17) 0.0285(16) 0.0008(13) -0.0036(13) -0.0026(14)
C10 0.0348(18) 0.0326(17) 0.0266(15) -0.0053(13) -0.0009(13) -0.0022(14)
C12 0.042(2) 0.0337(18) 0.040(2) -0.0110(15) -0.0021(16) -0.0030(16)
C14 0.0299(17) 0.0289(16) 0.0357(17) 0.0060(14) -0.0001(14) -0.0017(13)
C16 0.0387(19) 0.0272(16) 0.0300(16) -0.0014(13) -0.0008(14) -0.0004(14)
C18 0.040(2) 0.056(3) 0.041(2) -0.0165(19) -0.0038(17) 0.0082(19)
C20 0.039(2) 0.041(2) 0.044(2) 0.0115(17) 0.0023(17) 0.0043(16)
C22 0.0352(19) 0.0273(17) 0.051(2) 0.0069(15) -0.0064(17) -0.0001(14)
C24 0.054(2) 0.0296(17) 0.0395(19) -0.0072(15) -0.0059(18) 0.0154(17)
C26 0.043(2) 0.0335(18) 0.0372(19) -0.0070(15) -0.0057(16) 0.0086(16)
C28 0.0337(18) 0.0272(16) 0.0385(18) -0.0027(14) -0.0037(15) -0.0013(14)
C30 0.038(2) 0.0359(18) 0.0364(18) -0.0025(15) -0.0039(15) 0.0018(15)
C32 0.068(3) 0.036(2) 0.039(2) -0.0029(16) -0.002(2) 0.009(2)
C34 0.053(2) 0.0368(19) 0.037(2) -0.0062(16) -0.0039(17) 0.0091(17)
C36 0.040(2) 0.0310(17) 0.0294(16) -0.0028(14) -0.0035(14) -0.0015(14)
C38 0.0372(19) 0.0299(16) 0.0316(17) 0.0043(13) -0.0056(14) -0.0003(14)
C40 0.051(2) 0.0267(16) 0.0372(19) -0.0048(14) -0.0081(17) 0.0011(16)
C42 0.048(2) 0.0306(18) 0.0385(19) 0.0019(15) -0.0070(16) -0.0015(16)
C44 0.051(3) 0.063(3) 0.046(2) -0.009(2) 0.002(2) 0.001(2)
C46 0.059(3) 0.042(2) 0.0326(19) -0.0038(16) -0.0068(18) 0.0013(19)
C48 0.058(3) 0.038(2) 0.056(3) 0.0024(18) 0.005(2) 0.008(2)
C50 0.055(3) 0.040(2) 0.046(2) -0.0121(18) -0.0089(19) 0.0102(19)
C52 0.042(2) 0.046(2) 0.061(3) -0.020(2) -0.0068(19) -0.0007(18)
C54 0.072(3) 0.041(2) 0.036(2) -0.0033(18) -0.009(2) 0.008(2)
C56 0.059(3) 0.042(2) 0.037(2) -0.0040(17) -0.0061(18) 0.0111(19)
C58 0.051(3) 0.043(2) 0.062(3) -0.021(2) -0.023(2) 0.0080(19)
C29 0.053(3) 0.035(2) 0.061(3) -0.0098(19) -0.005(2) 0.0083(18)
C15 0.041(2) 0.053(3) 0.065(3) 0.030(2) 0.005(2) 0.003(2)
C31 0.072(3) 0.048(2) 0.038(2) -0.0074(18) -0.023(2) 0.005(2)
C2 0.054(3) 0.061(3) 0.064(3) -0.022(2) -0.001(2) 0.011(2)
C33 0.054(3) 0.038(2) 0.080(4) 0.024(2) -0.014(2) -0.013(2)
C17 0.067(3) 0.0296(19) 0.059(3) 0.0032(18) -0.014(2) -0.0036(19)
C35 0.060(3) 0.082(4) 0.056(3) -0.007(3) 0.007(2) -0.016(3)
C9 0.052(3) 0.100(5) 0.063(3) -0.023(3) 0.009(2) -0.009(3)
C37 0.101(5) 0.055(3) 0.049(3) -0.006(2) -0.017(3) 0.025(3)
C19 0.051(3) 0.086(4) 0.070(4) -0.027(3) 0.009(3) 0.015(3)
C39 0.111(5) 0.058(3) 0.041(2) -0.008(2) -0.014(3) 0.012(3)
C5 0.128(6) 0.069(4) 0.062(3) -0.001(3) -0.034(4) 0.041(4)
C41 0.127(6) 0.089(5) 0.046(3) -0.001(3) -0.030(3) 0.024(4)
O5 0.083(5) 0.119(5) 0.105(5) 0.028(4) -0.002(4) 0.001(5)
C21 0.087(7) 0.106(6) 0.114(6) 0.029(5) -0.006(5) 0.001(5)
C43 0.104(8) 0.116(7) 0.116(7) 0.021(5) -0.012(6) 0.010(6)
C11 0.109(7) 0.115(7) 0.108(6) 0.026(5) 0.002(5) 0.018(6)
C45 0.067(6) 0.099(6) 0.091(5) 0.012(5) -0.004(5) -0.009(5)
O3 0.062(4) 0.062(4) 0.072(4) 0.011(3) 0.008(3) 0.006(4)
C23 0.066(6) 0.056(5) 0.068(5) 0.006(4) 0.004(4) 0.009(4)
C47 0.060(6) 0.058(6) 0.072(5) 0.012(4) 0.009(4) 0.013(5)
C3 0.062(6) 0.061(5) 0.081(5) -0.004(4) 0.014(4) 0.008(5)
C49 0.061(6) 0.060(5) 0.060(4) 0.003(4) 0.008(4) 0.012(4)
O6 0.071(5) 0.081(5) 0.082(5) 0.007(4) -0.003(4) 0.014(4)
C25 0.094(7) 0.096(7) 0.138(8) 0.001(6) -0.011(6) 0.002(6)
C51 0.186(10) 0.160(9) 0.181(9) 0.026(7) -0.013(7) -0.015(7)
C13 0.169(10) 0.160(9) 0.155(8) 0.020(6) -0.020(7) -0.003(7)
C53 0.103(7) 0.118(7) 0.113(7) -0.018(5) -0.019(6) 0.004(6)
O4 0.154(7) 0.130(7) 0.151(8) -0.015(6) 0.013(6) 0.014(5)
C27 0.153(8) 0.134(8) 0.154(10) 0.005(7) 0.008(7) 0.015(6)
C55 0.155(8) 0.122(7) 0.151(10) -0.005(6) -0.004(7) 0.022(6)
C7 0.150(8) 0.145(8) 0.127(9) 0.009(7) 0.016(7) 0.019(6)
C57 0.147(7) 0.134(8) 0.115(9) 0.011(6) -0.005(6) 0.008(6)
O7 0.188(9) 0.186(8) 0.164(8) -0.002(6) -0.019(6) 0.003(7)
C1A 0.155(10) 0.157(8) 0.150(8) 0.007(6) -0.015(7) 0.016(7)
C1B 0.154(10) 0.164(8) 0.135(8) 0.012(6) -0.007(7) 0.006(7)
C1C 0.166(10) 0.171(8) 0.163(9) 0.013(6) -0.015(7) -0.002(7)
C1D 0.164(9) 0.179(9) 0.149(9) 0.000(7) -0.021(7) -0.005(7)

loop_
_atom_type_symbol
_atom_type_description
_atom_type_scat_dispersion_real
_atom_type_scat_dispersion_imag
_atom_type_scat_source
C C 0.0033 0.0016 'International Tables Vol C Tables 4.2.6.8 and 6.1.1.4'
H H 0.0000 0.0000 'International Tables Vol C Tables 4.2.6.8 and 6.1.1.4'
N N 0.0061 0.0033 'International Tables Vol C Tables 4.2.6.8 and 6.1.1.4'
O O 0.0106 0.0060 'International Tables Vol C Tables 4.2.6.8 and 6.1.1.4'
Si Si 0.0817 0.0704 'International Tables Vol C Tables 4.2.6.8 and 6.1.1.4'
Tb Tb -0.1723 4.1537 'International Tables Vol C Tables 4.2.6.8 and 6.1.1.4'

loop_
_geom_angle_atom_site_label_1
_geom_angle_atom_site_label_2
_geom_angle_atom_site_label_3
_geom_angle
_geom_angle_site_symmetry_1
_geom_angle_site_symmetry_3
_geom_angle_publ_flag
O2 Tb1 O2 159.03(15) . 4 ?
O2 Tb1 N1 81.34(10) 4 4 ?
O2 Tb1 N1 82.58(9) 4 . ?
O2 Tb1 N1 82.58(10) . 4 ?
O2 Tb1 N1 81.35(10) . . ?
O1 Tb1 O2 96.68(10) 4 . ?
O1 Tb1 O2 96.68(10) . 4 ?
O1 Tb1 O2 96.62(10) . . ?
O1 Tb1 O2 96.62(10) 4 4 ?
O1 Tb1 O1 100.92(16) . 4 ?
O1 Tb1 N1 169.30(11) 4 4 ?
O1 Tb1 N1 89.75(11) 4 . ?
O1 Tb1 N1 89.75(11) . 4 ?
O1 Tb1 N1 169.31(11) . . ?
N1 Tb1 N1 79.58(14) . 4 ?
O2 Si2 C1 110.20(14) . . ?
O2 Si2 C6 108.74(16) . . ?
O2 Si2 C38 109.85(15) . . ?
C6 Si2 C1 108.56(15) . . ?
C38 Si2 C1 109.25(17) . . ?
C38 Si2 C6 110.22(16) . . ?
O1 Si1 C18 108.86(19) . . ?
O1 Si1 C24 109.84(17) . . ?
O1 Si1 C56 109.71(17) . . ?
C24 Si1 C18 111.25(19) . . ?
C24 Si1 C56 110.2(2) . . ?
C56 Si1 C18 106.9(2) . . ?
Si2 O2 Tb1 172.93(17) . . ?
Si1 O1 Tb1 176.34(17) . . ?
C10 N1 Tb1 126.5(2) . . ?
C10 N1 C36 117.7(3) . . ?
C36 N1 Tb1 115.3(2) . . ?
C4 C1 Si2 119.5(3) . . ?
C16 C1 Si2 123.6(3) . . ?
C16 C1 C4 116.9(3) . . ?
C1 C4 H4 119.2 . . ?
C40 C4 C1 121.6(4) . . ?
C40 C4 H4 119.2 . . ?
C12 C6 Si2 120.2(3) . . ?
C12 C6 C46 117.5(4) . . ?
C46 C6 Si2 122.3(3) . . ?
C10 C60 H60 120.1 . . ?
C10 C60 C14 119.8(3) . . ?
C14 C60 H60 120.1 . . ?
N1 C10 C60 122.8(3) . . ?
N1 C10 H10 118.6 . . ?
C60 C10 H10 118.6 . . ?
C6 C12 H12 119.1 . . ?
C6 C12 C52 121.9(4) . . ?
C52 C12 H12 119.1 . . ?
C60 C14 C22 122.4(3) . . ?
C28 C14 C60 117.1(3) . . ?
C28 C14 C22 120.4(3) . . ?
C1 C16 H16 119.0 . . ?
C30 C16 C1 122.0(3) . . ?
C30 C16 H16 119.0 . . ?
C44 C18 Si1 120.6(3) . . ?
C44 C18 C2 117.0(5) . . ?
C2 C18 Si1 122.3(4) . . ?
C38 C20 H20 119.5 . . ?
C38 C20 C15 120.9(4) . . ?
C15 C20 H20 119.5 . . ?
C14 C22 C22 111.8(3) . 3 ?
C14 C22 H22A 109.3 . . ?
C14 C22 H22B 109.3 . . ?
C22 C22 H22A 109.3 3 . ?
C22 C22 H22B 109.3 3 . ?
H22A C22 H22B 107.9 . . ?
C32 C24 Si1 121.5(3) . . ?
C32 C24 C34 117.4(4) . . ?
C34 C24 Si1 120.8(3) . . ?
C30 C26 H26 120.1 . . ?
C30 C26 C40 119.8(4) . . ?
C40 C26 H26 120.1 . . ?
C14 C28 H28 120.0 . . ?
C36 C28 C14 120.0(3) . . ?
C36 C28 H28 120.0 . . ?
C16 C30 H30 120.0 . . ?
C26 C30 C16 120.0(4) . . ?
C26 C30 H30 120.0 . . ?
C24 C32 H32 119.1 . . ?
C24 C32 C48 121.7(4) . . ?
C48 C32 H32 119.1 . . ?
C24 C34 H34 119.4 . . ?
C50 C34 C24 121.3(4) . . ?
C50 C34 H34 119.4 . . ?
N1 C36 C28 122.6(3) . . ?
N1 C36 H36 118.7 . . ?
C28 C36 H36 118.7 . . ?
C20 C38 Si2 122.6(3) . . ?
C20 C38 C42 118.3(4) . . ?
C42 C38 Si2 119.1(3) . . ?
C4 C40 H40 120.2 . . ?
C26 C40 C4 119.7(4) . . ?
C26 C40 H40 120.2 . . ?
C38 C42 H42 119.5 . . ?
C17 C42 C38 121.0(4) . . ?
C17 C42 H42 119.5 . . ?
C18 C44 H44 119.1 . . ?
C18 C44 C35 121.7(5) . . ?
C35 C44 H44 119.1 . . ?
C6 C46 H46 119.6 . . ?
C31 C46 C6 120.8(5) . . ?
C31 C46 H46 119.6 . . ?
C32 C48 H48 120.0 . . ?
C32 C48 C29 120.0(5) . . ?
C29 C48 H48 120.0 . . ?
C34 C50 H50 120.0 . . ?
C29 C50 C34 120.0(4) . . ?
C29 C50 H50 120.0 . . ?
C12 C52 H52 120.3 . . ?
C58 C52 C12 119.3(5) . . ?
C58 C52 H52 120.3 . . ?
C56 C54 H54 119.1 . . ?
C39 C54 H54 119.1 . . ?
C39 C54 C56 121.9(5) . . ?
C54 C56 Si1 119.9(3) . . ?
C37 C56 Si1 122.1(4) . . ?
C37 C56 C54 117.6(4) . . ?
C52 C58 H58 120.0 . . ?
C31 C58 C52 120.0(4) . . ?
C31 C58 H58 120.0 . . ?
C48 C29 H29 120.2 . . ?
C50 C29 C48 119.7(4) . . ?
C50 C29 H29 120.2 . . ?
C20 C15 H15 120.2 . . ?
C33 C15 C20 119.6(4) . . ?
C33 C15 H15 120.2 . . ?
C46 C31 H31 119.8 . . ?
C58 C31 C46 120.4(4) . . ?
C58 C31 H31 119.8 . . ?
C18 C2 H2 119.6 . . ?
C19 C2 C18 120.7(6) . . ?
C19 C2 H2 119.6 . . ?
C15 C33 H33 119.8 . . ?
C17 C33 C15 120.4(4) . . ?
C17 C33 H33 119.8 . . ?
C42 C17 H17 120.2 . . ?
C33 C17 C42 119.7(4) . . ?
C33 C17 H17 120.2 . . ?
C44 C35 H35 119.9 . . ?
C9 C35 C44 120.3(6) . . ?
C9 C35 H35 119.9 . . ?
C35 C9 H9 120.2 . . ?
C35 C9 C19 119.6(5) . . ?
C19 C9 H9 120.2 . . ?
C56 C37 H37 119.3 . . ?
C5 C37 C56 121.4(5) . . ?
C5 C37 H37 119.3 . . ?
C2 C19 H19 119.7 . . ?
C9 C19 C2 120.6(5) . . ?
C9 C19 H19 119.7 . . ?
C54 C39 H39 120.4 . . ?
C54 C39 C41 119.3(5) . . ?
C41 C39 H39 120.4 . . ?
C37 C5 H5 120.0 . . ?
C37 C5 C41 119.9(5) . . ?
C41 C5 H5 120.0 . . ?
C39 C41 C5 119.8(5) . . ?
C39 C41 H41 120.1 . . ?
C5 C41 H41 120.1 . . ?
C45 O5 C21 95.4(11) . . ?
O5 C21 H21A 109.4 . . ?
O5 C21 H21B 109.4 . . ?
O5 C21 C43 111.2(11) . . ?
H21A C21 H21B 108.0 . . ?
C43 C21 H21A 109.4 . . ?
C43 C21 H21B 109.4 . . ?
C21 C43 H43A 111.4 . . ?
C21 C43 H43B 111.4 . . ?
C21 C43 C11 101.7(9) . . ?
H43A C43 H43B 109.3 . . ?
C11 C43 H43A 111.4 . . ?
C11 C43 H43B 111.4 . . ?
C43 C11 H11A 111.1 . . ?
C43 C11 H11B 111.1 . . ?
H11A C11 H11B 109.0 . . ?
C45 C11 C43 103.5(10) . . ?
C45 C11 H11A 111.1 . . ?
C45 C11 H11B 111.1 . . ?
O5 C45 C11 112.4(11) . . ?
O5 C45 H45A 109.1 . . ?
O5 C45 H45B 109.1 . . ?
C11 C45 H45A 109.1 . . ?
C11 C45 H45B 109.1 . . ?
H45A C45 H45B 107.9 . . ?
C49 O3 C23 102.6(9) . . ?
O3 C23 H23A 110.0 . . ?
O3 C23 H23B 110.0 . . ?
O3 C23 C47 108.3(8) . . ?
H23A C23 H23B 108.4 . . ?
C47 C23 H23A 110.0 . . ?
C47 C23 H23B 110.0 . . ?
C23 C47 H47A 111.4 . . ?
C23 C47 H47B 111.4 . . ?
C23 C47 C3 101.8(8) . . ?
H47A C47 H47B 109.3 . . ?
C3 C47 H47A 111.4 . . ?
C3 C47 H47B 111.4 . . ?
C47 C3 H3A 111.2 . . ?
C47 C3 H3B 111.2 . . ?
H3A C3 H3B 109.1 . . ?
C49 C3 C47 102.9(8) . . ?
C49 C3 H3A 111.2 . . ?
C49 C3 H3B 111.2 . . ?
O3 C49 C3 110.4(8) . . ?
O3 C49 H49A 109.6 . . ?
O3 C49 H49B 109.6 . . ?
C3 C49 H49A 109.6 . . ?
C3 C49 H49B 109.6 . . ?
H49A C49 H49B 108.1 . . ?
C53 O6 C25 126.2(12) . . ?
O6 C25 H25A 111.8 . . ?
O6 C25 H25B 111.8 . . ?
O6 C25 C51 99.9(10) . . ?
H25A C25 H25B 109.5 . . ?
C51 C25 H25A 111.8 . . ?
C51 C25 H25B 111.8 . . ?
C25 C51 H51A 110.2 . . ?
C25 C51 H51B 110.2 . . ?
C25 C51 C13 107.5(10) . . ?
H51A C51 H51B 108.5 . . ?
C13 C51 H51A 110.2 . . ?
C13 C51 H51B 110.2 . . ?
C51 C13 H13A 110.8 . . ?
C51 C13 H13B 110.8 . . ?
C51 C13 C53 104.8(9) . . ?
H13A C13 H13B 108.9 . . ?
C53 C13 H13A 110.8 . . ?
C53 C13 H13B 110.8 . . ?
O6 C53 C13 101.5(11) . . ?
O6 C53 H53A 111.5 . . ?
O6 C53 H53B 111.5 . . ?
C13 C53 H53A 111.5 . . ?
C13 C53 H53B 111.5 . . ?
H53A C53 H53B 109.3 . . ?
C27 O4 C57 116.6(15) . . ?
O4 C27 H27A 111.7 . . ?
O4 C27 H27B 111.7 . . ?
O4 C27 C55 100.2(12) . . ?
H27A C27 H27B 109.5 . . ?
C55 C27 H27A 111.7 . . ?
C55 C27 H27B 111.7 . . ?
C27 C55 H55A 110.4 . . ?
C27 C55 H55B 110.4 . . ?
H55A C55 H55B 108.6 . . ?
C7 C55 C27 106.6(10) . . ?
C7 C55 H55A 110.4 . . ?
C7 C55 H55B 110.4 . . ?
C55 C7 H7A 110.1 . . ?
C55 C7 H7B 110.1 . . ?
C55 C7 C57 108.2(10) . . ?
H7A C7 H7B 108.4 . . ?
C57 C7 H7A 110.1 . . ?
C57 C7 H7B 110.1 . . ?
O4 C57 C7 100.2(12) . . ?
O4 C57 H57A 111.7 . . ?
O4 C57 H57B 111.7 . . ?
C7 C57 H57A 111.7 . . ?
C7 C57 H57B 111.7 . . ?
H57A C57 H57B 109.5 . . ?
C1D O7 C1A 99.4(17) . . ?
O7 C1A H1AA 110.8 . . ?
O7 C1A H1AB 110.8 . . ?
O7 C1A C1B 104.9(13) . . ?
H1AA C1A H1AB 108.8 . . ?
C1B C1A H1AA 110.8 . . ?
C1B C1A H1AB 110.8 . . ?
C1A C1B H1BA 111.1 . . ?
C1A C1B H1BB 111.1 . . ?
H1BA C1B H1BB 109.0 . . ?
C1C C1B C1A 103.5(11) . . ?
C1C C1B H1BA 111.1 . . ?
C1C C1B H1BB 111.1 . . ?
C1B C1C H1CA 113.6 . . ?
C1B C1C H1CB 113.5 . . ?
C1B C1C C1D 90.5(12) . . ?
H1CA C1C H1CB 110.8 . . ?
C1D C1C H1CA 113.6 . . ?
C1D C1C H1CB 113.5 . . ?
O7 C1D C1C 100.1(15) . . ?
O7 C1D H1DA 111.8 . . ?
O7 C1D H1DB 111.8 . . ?
C1C C1D H1DA 111.8 . . ?
C1C C1D H1DB 111.8 . . ?
H1DA C1D H1DB 109.5 . . ?

loop_
_geom_bond_atom_site_label_1
_geom_bond_atom_site_label_2
_geom_bond_distance
_geom_bond_site_symmetry_2
_geom_bond_publ_flag
Tb1 O2 2.075(2) . ?
Tb1 O2 2.075(2) 4 ?
Tb1 O1 2.046(3) 4 ?
Tb1 O1 2.046(3) . ?
Tb1 N1 2.484(3) . ?
Tb1 N1 2.484(3) 4 ?
Si2 O2 1.614(3) . ?
Si2 C1 1.883(4) . ?
Si2 C6 1.877(4) . ?
Si2 C38 1.874(4) . ?
Si1 O1 1.617(3) . ?
Si1 C18 1.888(5) . ?
Si1 C24 1.870(4) . ?
Si1 C56 1.872(5) . ?
N1 C10 1.341(5) . ?
N1 C36 1.342(5) . ?
C1 C4 1.409(5) . ?
C1 C16 1.396(5) . ?
C4 H4 0.9500 . ?
C4 C40 1.392(5) . ?
C6 C12 1.383(6) . ?
C6 C46 1.405(5) . ?
C60 H60 0.9500 . ?
C60 C10 1.383(5) . ?
C60 C14 1.391(5) . ?
C10 H10 0.9500 . ?
C12 H12 0.9500 . ?
C12 C52 1.395(6) . ?
C14 C22 1.502(5) . ?
C14 C28 1.386(5) . ?
C16 H16 0.9500 . ?
C16 C30 1.386(5) . ?
C18 C44 1.387(7) . ?
C18 C2 1.403(6) . ?
C20 H20 0.9500 . ?
C20 C38 1.393(6) . ?
C20 C15 1.397(6) . ?
C22 C22 1.541(8) 3 ?
C22 H22A 0.9900 . ?
C22 H22B 0.9900 . ?
C24 C32 1.384(7) . ?
C24 C34 1.412(6) . ?
C26 H26 0.9500 . ?
C26 C30 1.387(5) . ?
C26 C40 1.390(6) . ?
C28 H28 0.9500 . ?
C28 C36 1.385(5) . ?
C30 H30 0.9500 . ?
C32 H32 0.9500 . ?
C32 C48 1.390(7) . ?
C34 H34 0.9500 . ?
C34 C50 1.389(6) . ?
C36 H36 0.9500 . ?
C38 C42 1.407(5) . ?
C40 H40 0.9500 . ?
C42 H42 0.9500 . ?
C42 C17 1.389(6) . ?
C44 H44 0.9500 . ?
C44 C35 1.396(7) . ?
C46 H46 0.9500 . ?
C46 C31 1.390(6) . ?
C48 H48 0.9500 . ?
C48 C29 1.391(7) . ?
C50 H50 0.9500 . ?
C50 C29 1.382(7) . ?
C52 H52 0.9500 . ?
C52 C58 1.385(7) . ?
C54 H54 0.9500 . ?
C54 C56 1.400(6) . ?
C54 C39 1.385(7) . ?
C56 C37 1.394(7) . ?
C58 H58 0.9500 . ?
C58 C31 1.373(8) . ?
C29 H29 0.9500 . ?
C15 H15 0.9500 . ?
C15 C33 1.390(8) . ?
C31 H31 0.9500 . ?
C2 H2 0.9500 . ?
C2 C19 1.397(8) . ?
C33 H33 0.9500 . ?
C33 C17 1.387(8) . ?
C17 H17 0.9500 . ?
C35 H35 0.9500 . ?
C35 C9 1.365(9) . ?
C9 H9 0.9500 . ?
C9 C19 1.371(9) . ?
C37 H37 0.9500 . ?
C37 C5 1.383(8) . ?
C19 H19 0.9500 . ?
C39 H39 0.9500 . ?
C39 C41 1.394(9) . ?
C5 H5 0.9500 . ?
C5 C41 1.395(9) . ?
C41 H41 0.9500 . ?
O5 C21 1.465(12) . ?
O5 C45 1.399(11) . ?
C21 H21A 0.9900 . ?
C21 H21B 0.9900 . ?
C21 C43 1.474(12) . ?
C43 H43A 0.9900 . ?
C43 H43B 0.9900 . ?
C43 C11 1.477(12) . ?
C11 H11A 0.9900 . ?
C11 H11B 0.9900 . ?
C11 C45 1.424(11) . ?
C45 H45A 0.9900 . ?
C45 H45B 0.9900 . ?
O3 C23 1.414(10) . ?
O3 C49 1.409(10) . ?
C23 H23A 0.9900 . ?
C23 H23B 0.9900 . ?
C23 C47 1.530(11) . ?
C47 H47A 0.9900 . ?
C47 H47B 0.9900 . ?
C47 C3 1.532(11) . ?
C3 H3A 0.9900 . ?
C3 H3B 0.9900 . ?
C3 C49 1.527(10) . ?
C49 H49A 0.9900 . ?
C49 H49B 0.9900 . ?
O6 C25 1.378(12) . ?
O6 C53 1.341(12) . ?
C25 H25A 0.9900 . ?
C25 H25B 0.9900 . ?
C25 C51 1.543(12) . ?
C51 H51A 0.9900 . ?
C51 H51B 0.9900 . ?
C51 C13 1.560(13) . ?
C13 H13A 0.9900 . ?
C13 H13B 0.9900 . ?
C13 C53 1.564(12) . ?
C53 H53A 0.9900 . ?
C53 H53B 0.9900 . ?
O4 C27 1.421(14) . ?
O4 C57 1.422(13) . ?
C27 H27A 0.9900 . ?
C27 H27B 0.9900 . ?
C27 C55 1.524(13) . ?
C55 H55A 0.9900 . ?
C55 H55B 0.9900 . ?
C55 C7 1.511(12) . ?
C7 H7A 0.9900 . ?
C7 H7B 0.9900 . ?
C7 C57 1.513(12) . ?
C57 H57A 0.9900 . ?
C57 H57B 0.9900 . ?
O7 C1A 1.462(14) . ?
O7 C1D 1.419(14) . ?
C1A H1AA 0.9900 . ?
C1A H1AB 0.9900 . ?
C1A C1B 1.525(13) . ?
C1B H1BA 0.9900 . ?
C1B H1BB 0.9900 . ?
C1B C1C 1.523(13) . ?
C1C H1CA 0.9900 . ?
C1C H1CB 0.9900 . ?
C1C C1D 1.556(13) . ?
C1D H1DA 0.9900 . ?
C1D H1DB 0.9900 . ?

loop_
_geom_torsion_atom_site_label_1
_geom_torsion_atom_site_label_2
_geom_torsion_atom_site_label_3
_geom_torsion_atom_site_label_4
_geom_torsion
_geom_torsion_site_symmetry_1
_geom_torsion_site_symmetry_2
_geom_torsion_site_symmetry_3
_geom_torsion_site_symmetry_4
_geom_torsion_publ_flag
Tb1 N1 C10 C60 -170.7(3) . . . . ?
Tb1 N1 C36 C28 171.2(3) . . . . ?
Si2 C1 C4 C40 176.8(3) . . . . ?
Si2 C1 C16 C30 -177.8(3) . . . . ?
Si2 C6 C12 C52 -178.5(3) . . . . ?
Si2 C6 C46 C31 179.6(3) . . . . ?
Si2 C38 C42 C17 -177.0(3) . . . . ?
Si1 C18 C44 C35 174.4(4) . . . . ?
Si1 C18 C2 C19 -173.0(4) . . . . ?
Si1 C24 C32 C48 172.4(4) . . . . ?
Si1 C24 C34 C50 -172.5(3) . . . . ?
Si1 C56 C37 C5 172.3(6) . . . . ?
O2 Si2 C1 C4 -75.9(3) . . . . ?
O2 Si2 C1 C16 101.6(3) . . . . ?
O2 Si2 C6 C12 12.5(3) . . . . ?
O2 Si2 C6 C46 -166.4(3) . . . . ?
O2 Si2 C38 C20 -160.8(3) . . . . ?
O2 Si2 C38 C42 18.3(4) . . . . ?
O1 Si1 C18 C44 13.3(4) . . . . ?
O1 Si1 C18 C2 -171.3(4) . . . . ?
O1 Si1 C24 C32 -90.8(4) . . . . ?
O1 Si1 C24 C34 82.2(4) . . . . ?
O1 Si1 C56 C54 -16.2(5) . . . . ?
O1 Si1 C56 C37 171.1(5) . . . . ?
C1 Si2 C6 C12 -107.4(3) . . . . ?
C1 Si2 C6 C46 73.7(3) . . . . ?
C1 Si2 C38 C20 -39.8(4) . . . . ?
C1 Si2 C38 C42 139.3(3) . . . . ?
C1 C4 C40 C26 2.1(6) . . . . ?
C1 C16 C30 C26 0.2(6) . . . . ?
C4 C1 C16 C30 -0.3(5) . . . . ?
C6 Si2 C1 C4 43.1(3) . . . . ?
C6 Si2 C1 C16 -139.4(3) . . . . ?
C6 Si2 C38 C20 79.4(4) . . . . ?
C6 Si2 C38 C42 -101.5(3) . . . . ?
C6 C12 C52 C58 -0.8(7) . . . . ?
C6 C46 C31 C58 -1.3(7) . . . . ?
C60 C14 C22 C22 94.4(5) . . . 3 ?
C60 C14 C28 C36 2.0(5) . . . . ?
C10 N1 C36 C28 -1.4(5) . . . . ?
C10 C60 C14 C22 -179.4(3) . . . . ?
C10 C60 C14 C28 -2.4(5) . . . . ?
C12 C6 C46 C31 0.7(6) . . . . ?
C12 C52 C58 C31 0.2(7) . . . . ?
C14 C60 C10 N1 0.9(6) . . . . ?
C14 C28 C36 N1 -0.1(6) . . . . ?
C16 C1 C4 C40 -0.9(5) . . . . ?
C18 Si1 C24 C32 148.6(4) . . . . ?
C18 Si1 C24 C34 -38.4(4) . . . . ?
C18 Si1 C56 C54 101.7(4) . . . . ?
C18 Si1 C56 C37 -71.0(5) . . . . ?
C18 C44 C35 C9 0.1(8) . . . . ?
C18 C2 C19 C9 -2.8(9) . . . . ?
C20 C38 C42 C17 2.1(6) . . . . ?
C20 C15 C33 C17 0.3(7) . . . . ?
C22 C14 C28 C36 179.1(4) . . . . ?
C24 Si1 C18 C44 134.5(4) . . . . ?
C24 Si1 C18 C2 -50.2(4) . . . . ?
C24 Si1 C56 C54 -137.2(4) . . . . ?
C24 Si1 C56 C37 50.0(5) . . . . ?
C24 C32 C48 C29 0.2(7) . . . . ?
C24 C34 C50 C29 -0.1(6) . . . . ?
C28 C14 C22 C22 -82.5(5) . . . 3 ?
C30 C26 C40 C4 -2.2(6) . . . . ?
C32 C24 C34 C50 0.8(6) . . . . ?
C32 C48 C29 C50 0.6(7) . . . . ?
C34 C24 C32 C48 -0.9(6) . . . . ?
C34 C50 C29 C48 -0.6(7) . . . . ?
C36 N1 C10 C60 1.0(5) . . . . ?
C38 Si2 C1 C4 163.3(3) . . . . ?
C38 Si2 C1 C16 -19.2(3) . . . . ?
C38 Si2 C6 C12 132.9(3) . . . . ?
C38 Si2 C6 C46 -45.9(4) . . . . ?
C38 C20 C15 C33 0.5(7) . . . . ?
C38 C42 C17 C33 -1.4(7) . . . . ?
C40 C26 C30 C16 1.0(6) . . . . ?
C44 C18 C2 C19 2.5(7) . . . . ?
C44 C35 C9 C19 -0.3(9) . . . . ?
C46 C6 C12 C52 0.4(6) . . . . ?
C52 C58 C31 C46 0.8(7) . . . . ?
C54 C56 C37 C5 -0.6(10) . . . . ?
C54 C39 C41 C5 -1.1(12) . . . . ?
C56 Si1 C18 C44 -105.1(4) . . . . ?
C56 Si1 C18 C2 70.2(4) . . . . ?
C56 Si1 C24 C32 30.2(4) . . . . ?
C56 Si1 C24 C34 -156.8(3) . . . . ?
C56 C54 C39 C41 -0.1(10) . . . . ?
C56 C37 C5 C41 -0.7(12) . . . . ?
C15 C20 C38 Si2 177.4(3) . . . . ?
C15 C20 C38 C42 -1.7(6) . . . . ?
C15 C33 C17 C42 0.1(7) . . . . ?
C2 C18 C44 C35 -1.2(7) . . . . ?
C35 C9 C19 C2 1.7(9) . . . . ?
C37 C5 C41 C39 1.5(13) . . . . ?
C39 C54 C56 Si1 -172.0(5) . . . . ?
C39 C54 C56 C37 1.0(9) . . . . ?
O5 C21 C43 C11 17(2) . . . . ?
C21 O5 C45 C11 39.9(16) . . . . ?
C21 C43 C11 C45 7.3(19) . . . . ?
C43 C11 C45 O5 -32(2) . . . . ?
C45 O5 C21 C43 -33.9(16) . . . . ?
O3 C23 C47 C3 -30.6(12) . . . . ?
C23 O3 C49 C3 -31.7(13) . . . . ?
C23 C47 C3 C49 10.2(12) . . . . ?
C47 C3 C49 O3 12.7(14) . . . . ?
C49 O3 C23 C47 38.7(12) . . . . ?
O6 C25 C51 C13 1(3) . . . . ?
C25 O6 C53 C13 5(2) . . . . ?
C25 C51 C13 C53 2(3) . . . . ?
C51 C13 C53 O6 -3(3) . . . . ?
C53 O6 C25 C51 -4(2) . . . . ?
O4 C27 C55 C7 18(3) . . . . ?
C27 O4 C57 C7 28(3) . . . . ?
C27 C55 C7 C57 -3(3) . . . . ?
C55 C7 C57 O4 -13(2) . . . . ?
C57 O4 C27 C55 -30(3) . . . . ?
O7 C1A C1B C1C 13(3) . . . . ?
C1A O7 C1D C1C -57(2) . . . . ?
C1A C1B C1C C1D -43(2) . . . . ?
C1B C1C C1D O7 62(2) . . . . ?
C1D O7 C1A C1B 26(3) . . . . ?
